data_7249194
loop_
_publ_author_name
'Hurtado-Rodr\'iguez, Diana'
'Becerra, Diana'
'Rojas, Hugo'
'G\'omez Casta\~no, Jovanny A.'
'Mac\'ias, Mario A.'
'Castillo, Juan-Carlos'

_publ_section_title
;
 Crystal structure, spectroscopy, DFT, and thermal studies of
 3-cyano-2(1H)-pyridones as potential anticancer agents
;
_journal_issue 34
_journal_name_full 'RSC Advances'
_journal_page_first 24928
_journal_page_last 24941
_journal_paper_doi 10.1039/D4RA04563G
_journal_volume 14
_journal_year 2024
_chemical_formula_moiety 'C19 H14 N2 O'
_chemical_formula_sum 'C19 H14 N2 O'
_chemical_formula_weight 286.32
_space_group_crystal_system triclinic
_space_group_IT_number 2
_space_group_name_Hall '-P 1'
_space_group_name_H-M_alt 'P -1'
_atom_sites_solution_hydrogens geom
_atom_sites_solution_primary iterative
_atom_sites_solution_secondary difmap
_audit_creation_method SHELXL-2018/3
_audit_update_record
;
2024-07-19 deposited with the CCDC.	2024-07-29 downloaded from the CCDC.
;
_cell_angle_alpha 75.538(8)
_cell_angle_beta 89.907(8)
_cell_angle_gamma 73.826(10)
_cell_formula_units_Z 12
_cell_length_a 14.9621(17)
_cell_length_b 17.7063(18)
_cell_length_c 18.5333(12)
_cell_measurement_reflns_used 4323
_cell_measurement_temperature 298(2)
_cell_measurement_theta_max 72.8280
_cell_measurement_theta_min 3.8110
_cell_volume 4554.0(8)
_computing_cell_refinement
;
CrysAlisPro, Agilent Technologies,
Version 1.171.37.35 (release 13-08-2014 CrysAlis171 .NET)
(compiled Aug 13 2014,18:06:01)
;
_computing_data_collection
;
CrysAlisPro, Agilent Technologies,
Version 1.171.37.35 (release 13-08-2014 CrysAlis171 .NET)
(compiled Aug 13 2014,18:06:01)
;
_computing_data_reduction
;
CrysAlisPro, Agilent Technologies,
Version 1.171.37.35 (release 13-08-2014 CrysAlis171 .NET)
(compiled Aug 13 2014,18:06:01)
;
_computing_molecular_graphics 'Mercury (Macrae et al., 2008)'
_computing_publication_material 'SHELXL-2018/3 (Sheldrick, 2018)'
_computing_structure_refinement 'SHELXL-2018/3 (Sheldrick, 2018)'
_computing_structure_solution 'Superflip (Palatinus & Chapuis, 2007)'
_diffrn_ambient_temperature 298(2)
_diffrn_detector 'CCD plate'
_diffrn_detector_area_resol_mean 10.6144
_diffrn_detector_type Atlas
_diffrn_measured_fraction_theta_full 0.994
_diffrn_measured_fraction_theta_max 0.956
_diffrn_measurement_device 'four-circle diffractometer'
_diffrn_measurement_device_type 'SuperNova, Dual, Cu at zero, Atlas'
_diffrn_measurement_method '\w scans'
_diffrn_radiation_type CuK\a
_diffrn_radiation_wavelength 1.54184
_diffrn_reflns_av_R_equivalents 0.0477
_diffrn_reflns_av_unetI/netI 0.0646
_diffrn_reflns_Laue_measured_fraction_full 0.994
_diffrn_reflns_Laue_measured_fraction_max 0.956
_diffrn_reflns_limit_h_max 18
_diffrn_reflns_limit_h_min -18
_diffrn_reflns_limit_k_max 20
_diffrn_reflns_limit_k_min -22
_diffrn_reflns_limit_l_max 14
_diffrn_reflns_limit_l_min -23
_diffrn_reflns_number 36258
_diffrn_reflns_point_group_measured_fraction_full 0.994
_diffrn_reflns_point_group_measured_fraction_max 0.956
_diffrn_reflns_theta_full 67.684
_diffrn_reflns_theta_max 76.626
_diffrn_reflns_theta_min 3.462
_diffrn_source 'SuperNova (Cu) micro-focus sealed X-ray Source'
_exptl_absorpt_coefficient_mu 0.624
_exptl_absorpt_correction_T_max 1.00000
_exptl_absorpt_correction_T_min 0.39971
_exptl_absorpt_correction_type multi-scan
_exptl_absorpt_process_details
;
CrysAlisPro 1.171.41.119a (Rigaku Oxford Diffraction, 2021)
Empirical absorption correction using spherical harmonics,
implemented in SCALE3 ABSPACK scaling algorithm.
;
_exptl_crystal_colour colorless
_exptl_crystal_density_diffrn 1.253
_exptl_crystal_description parallelepiped
_exptl_crystal_F_000 1800
_exptl_crystal_size_max 0.210
_exptl_crystal_size_mid 0.200
_exptl_crystal_size_min 0.180
_refine_diff_density_max 0.402
_refine_diff_density_min -0.323
_refine_diff_density_rms 0.064
_refine_ls_extinction_method none
_refine_ls_goodness_of_fit_ref 0.999
_refine_ls_hydrogen_treatment constr
_refine_ls_matrix_type full
_refine_ls_number_parameters 1195
_refine_ls_number_reflns 18327
_refine_ls_number_restraints 12
_refine_ls_restrained_S_all 1.003
_refine_ls_R_factor_all 0.1519
_refine_ls_R_factor_gt 0.0870
_refine_ls_shift/su_max 0.001
_refine_ls_shift/su_mean 0.000
_refine_ls_structure_factor_coef Fsqd
_refine_ls_weighting_details 'w=1/[\s^2^(Fo^2^)+(0.1415P)^2^] where P=(Fo^2^+2Fc^2^)/3'
_refine_ls_weighting_scheme calc
_refine_ls_wR_factor_gt 0.2297
_refine_ls_wR_factor_ref 0.3109
_reflns_Friedel_coverage 0.000
_reflns_number_gt 8287
_reflns_number_total 18327
_reflns_threshold_expression 'I > 2\s(I)'
_cod_data_source_file d4ra04563g2.cif
_cod_data_source_block Compound_4a
_cod_original_cell_volume 4553.9(8)
_cod_database_code 7249194
_shelx_shelxl_version_number 2018/3
_shelx_space_group_comment
;
The symmetry employed for this shelxl refinement is uniquely defined
by the following loop, which should always be used as a source of
symmetry information in preference to the above space-group names.
They are only intended as comments.
;
_shelx_estimated_absorpt_t_min 0.880
_shelx_estimated_absorpt_t_max 0.896

loop_
_space_group_symop_operation_xyz
'x, y, z'
'-x, -y, -z'

loop_
_atom_site_label
_atom_site_type_symbol
_atom_site_fract_x
_atom_site_fract_y
_atom_site_fract_z
_atom_site_U_iso_or_equiv
_atom_site_adp_type
_atom_site_occupancy
_atom_site_site_symmetry_order
_atom_site_calc_flag
_atom_site_refinement_flags_posn
_atom_site_refinement_flags_adp
_atom_site_refinement_flags_occupancy
_atom_site_disorder_assembly
_atom_site_disorder_group
C14 C 0.2681(3) 0.2769(2) 0.4764(2) 0.0641(9) Uani 1 1 d . . . . .
C14C C 0.6787(3) 0.1126(2) 0.0402(2) 0.0768(11) Uani 1 1 d . . . . .
H14C H 0.652214 0.141794 -0.007481 0.092 Uiso 1 1 calc R U . . .
C13C C 0.6705(3) 0.1511(2) 0.0971(2) 0.0617(8) Uani 1 1 d . . . . .
C12C C 0.4371(3) 0.3224(2) 0.2501(2) 0.0670(9) Uani 1 1 d . . . . .
H12C H 0.491363 0.280206 0.267538 0.080 Uiso 1 1 calc R U . . .
C11C C 0.3706(3) 0.3436(3) 0.2991(2) 0.0765(11) Uani 1 1 d . . . . .
H11C H 0.380100 0.315443 0.349346 0.092 Uiso 1 1 calc R U . . .
C10C C 0.2906(3) 0.4062(3) 0.2737(2) 0.0761(11) Uani 1 1 d . . . . .
H10C H 0.245840 0.419637 0.306890 0.091 Uiso 1 1 calc R U . . .
C9C C 0.2759(3) 0.4492(2) 0.2000(2) 0.0702(10) Uani 1 1 d . . . . .
H9C H 0.221623 0.491661 0.183354 0.084 Uiso 1 1 calc R U . . .
C8C C 0.3430(2) 0.4287(2) 0.1499(2) 0.0598(8) Uani 1 1 d . . . . .
H8C H 0.333964 0.458537 0.100120 0.072 Uiso 1 1 calc R U . . .
C7C C 0.4228(2) 0.36413(19) 0.17428(19) 0.0562(8) Uani 1 1 d . . . . .
C6C C 0.7020(3) 0.2841(2) -0.02428(19) 0.0586(8) Uani 1 1 d . . . . .
C5C C 0.5702(2) 0.38133(18) 0.01104(17) 0.0537(7) Uani 1 1 d . . . . .
C4C C 0.6285(2) 0.29848(18) 0.02489(17) 0.0531(7) Uani 1 1 d . . . . .
C3C C 0.6166(2) 0.23836(19) 0.08370(18) 0.0559(8) Uani 1 1 d . . . . .
C2C C 0.5478(2) 0.2598(2) 0.13391(19) 0.0596(8) Uani 1 1 d . . . . .
H2C H 0.539388 0.219832 0.174474 0.072 Uiso 1 1 calc R U . . .
C1C C 0.4941(2) 0.33849(19) 0.12306(18) 0.0527(7) Uani 1 1 d . . . . .
C1B C 0.4499(2) 0.32983(19) 0.61627(18) 0.0542(7) Uani 1 1 d . . . . .
N1B N 0.3939(2) 0.38924(16) 0.56003(15) 0.0572(7) Uani 1 1 d . . . . .
H1B H 0.396017 0.438425 0.554288 0.069 Uiso 1 1 calc R U . . .
O1B O 0.2833(2) 0.43307(14) 0.46258(14) 0.0747(8) Uani 1 1 d . . . . .
C1A C 0.1653(2) 0.33850(19) 0.12768(18) 0.0556(8) Uani 1 1 d . . . . .
N1A N 0.1716(2) 0.39493(16) 0.06431(15) 0.0586(7) Uani 1 1 d . . . . .
H1A H 0.131023 0.442015 0.055042 0.070 Uiso 1 1 calc R U . . .
O1A O 0.2418(2) 0.43843(15) -0.04031(14) 0.0746(7) Uani 1 1 d . . . . .
C19C C 0.8176(4) -0.1057(2) 0.1376(3) 0.122(2) Uani 1 1 d . . . . .
H19A H 0.820462 -0.120685 0.091175 0.183 Uiso 1 1 calc R U . . .
H19B H 0.784703 -0.136962 0.171559 0.183 Uiso 1 1 calc R U . . .
H19C H 0.879749 -0.116286 0.158864 0.183 Uiso 1 1 calc R U . . .
C18C C 0.7100(3) 0.1058(2) 0.1678(2) 0.0816(12) Uani 1 1 d . . . . .
H18C H 0.704858 0.130674 0.206894 0.098 Uiso 1 1 calc R U . . .
C17C C 0.7574(4) 0.0235(3) 0.1806(3) 0.0945(14) Uani 1 1 d . . . . .
H17C H 0.783377 -0.005994 0.228387 0.113 Uiso 1 1 calc R U . . .
C16C C 0.7667(3) -0.0155(2) 0.1238(3) 0.0872(13) Uani 1 1 d . . . . .
C15C C 0.7265(4) 0.0306(2) 0.0541(3) 0.0883(13) Uani 1 1 d . . . . .
H15C H 0.731535 0.005814 0.014952 0.106 Uiso 1 1 calc R U . . .
N1C N 0.50417(19) 0.39552(15) 0.06192(15) 0.0543(6) Uani 1 1 d . . . . .
H1C H 0.466806 0.443914 0.054304 0.065 Uiso 1 1 calc R U . . .
O1C O 0.5789(2) 0.43800(13) -0.04085(14) 0.0716(7) Uani 1 1 d . . . . .
C2B C 0.4526(3) 0.2503(2) 0.62358(19) 0.0633(9) Uani 1 1 d . . . . .
H2B H 0.493920 0.209264 0.659616 0.076 Uiso 1 1 calc R U . . .
N2B N 0.2151(3) 0.2649(2) 0.4392(2) 0.0899(11) Uani 1 1 d . . . . .
C2A C 0.2254(3) 0.2623(2) 0.14211(19) 0.0621(8) Uani 1 1 d . . . . .
H2A H 0.220960 0.223247 0.184958 0.075 Uiso 1 1 calc R U . . .
C1F C 0.2176(2) 0.65720(19) 0.37519(17) 0.0538(7) Uani 1 1 d . . . . .
O1F O 0.3655(2) 0.55651(13) 0.54013(13) 0.0698(7) Uani 1 1 d . . . . .
N1F N 0.26515(19) 0.59970(15) 0.43669(14) 0.0528(6) Uani 1 1 d . . . . .
H1F H 0.259436 0.551394 0.444212 0.063 Uiso 1 1 calc R U . . .
C1E C 0.1085(2) 0.3376(2) 0.62598(18) 0.0580(8) Uani 1 1 d . . . . .
N1E N 0.0632(2) 0.39445(16) 0.56336(15) 0.0576(7) Uani 1 1 d . . . . .
H1E H 0.071595 0.441952 0.554100 0.069 Uiso 1 1 calc R U . . .
O1E O -0.0387(2) 0.43728(15) 0.46020(14) 0.0764(8) Uani 1 1 d . . . . .
C1D C 0.8254(2) 0.3337(2) 0.11571(19) 0.0587(8) Uani 1 1 d . . . . .
N1D N 0.8419(2) 0.39292(16) 0.05991(15) 0.0567(7) Uani 1 1 d . . . . .
H1D H 0.806321 0.441749 0.053991 0.068 Uiso 1 1 calc R U . . .
O1D O 0.9242(2) 0.43816(14) -0.03656(14) 0.0760(7) Uani 1 1 d . . . . .
N2A N 0.4332(3) 0.2739(2) -0.05901(19) 0.0882(10) Uani 1 1 d . . . . .
N2C N 0.7623(3) 0.2747(2) -0.06240(19) 0.0799(9) Uani 1 1 d . . . . .
C3B C 0.3937(3) 0.2299(2) 0.57729(19) 0.0597(8) Uani 1 1 d . . . . .
C3A C 0.2952(3) 0.2416(2) 0.09239(19) 0.0596(8) Uani 1 1 d . . . . .
C2F C 0.2212(2) 0.73535(19) 0.36435(19) 0.0581(8) Uani 1 1 d . . . . .
H2F H 0.187398 0.775403 0.323527 0.070 Uiso 1 1 calc R U . . .
N2F N 0.4449(3) 0.7191(2) 0.56043(19) 0.0783(9) Uani 1 1 d . . . . .
C2E C 0.1002(3) 0.2609(2) 0.64033(19) 0.0636(9) Uani 1 1 d . . . . .
H2E H 0.131658 0.221721 0.682665 0.076 Uiso 1 1 calc R U . . .
N2E N -0.1173(3) 0.2707(2) 0.44233(19) 0.0886(11) Uani 1 1 d . . . . .
C2D C 0.8755(3) 0.2542(2) 0.1231(2) 0.0658(9) Uani 1 1 d . . . . .
H2D H 0.860641 0.212816 0.158331 0.079 Uiso 1 1 calc R U . . .
N2D N 1.1070(3) 0.2714(2) -0.0588(2) 0.0858(10) Uani 1 1 d . . . . .
C3F C 0.2757(2) 0.75640(19) 0.41428(18) 0.0557(8) Uani 1 1 d . . . . .
C3E C 0.0444(3) 0.2399(2) 0.59152(19) 0.0625(9) Uani 1 1 d . . . . .
C3D C 0.9500(3) 0.2348(2) 0.07721(19) 0.0602(8) Uani 1 1 d . . . . .
C4F C 0.3263(2) 0.69546(18) 0.47374(17) 0.0529(7) Uani 1 1 d . . . . .
C4D C 0.9684(3) 0.2971(2) 0.02402(18) 0.0579(8) Uani 1 1 d . . . . .
C4E C -0.0023(3) 0.2991(2) 0.52916(18) 0.0606(8) Uani 1 1 d . . . . .
C4B C 0.3332(2) 0.29200(19) 0.52356(18) 0.0565(8) Uani 1 1 d . . . . .
C4A C 0.3009(3) 0.3007(2) 0.02972(18) 0.0580(8) Uani 1 1 d . . . . .
C5F C 0.3216(2) 0.61350(19) 0.48755(18) 0.0548(7) Uani 1 1 d . . . . .
C5E C 0.0042(3) 0.3805(2) 0.51356(18) 0.0593(8) Uani 1 1 d . . . . .
C5D C 0.9126(3) 0.3804(2) 0.01138(19) 0.0596(8) Uani 1 1 d . . . . .
C5B C 0.3339(2) 0.3751(2) 0.51171(18) 0.0576(8) Uani 1 1 d . . . . .
C5A C 0.2386(3) 0.3818(2) 0.01378(18) 0.0587(8) Uani 1 1 d . . . . .
C6B C 0.5044(2) 0.3555(2) 0.66714(19) 0.0592(8) Uani 1 1 d . . . . .
C6A C 0.3736(3) 0.2860(2) -0.0201(2) 0.0641(9) Uani 1 1 d . . . . .
C6D C 1.0448(3) 0.2825(2) -0.0224(2) 0.0648(9) Uani 1 1 d . . . . .
C7D C 0.7534(2) 0.3585(2) 0.1671(2) 0.0601(8) Uani 1 1 d . . . . .
C7B C 0.5220(3) 0.3115(2) 0.7422(2) 0.0769(11) Uani 1 1 d . . . . .
H7B H 0.499767 0.266538 0.758970 0.092 Uiso 1 1 calc R U . . .
C7A C 0.0910(2) 0.3624(2) 0.17727(19) 0.0572(8) Uani 1 1 d . . . . .
C6F C 0.3910(3) 0.70930(19) 0.52222(19) 0.0583(8) Uani 1 1 d . . . . .
C6E C -0.0666(3) 0.2840(2) 0.4803(2) 0.0661(9) Uani 1 1 d . . . . .
C7E C 0.1661(2) 0.3630(2) 0.67491(19) 0.0595(8) Uani 1 1 d . . . . .
C8D C 0.6768(2) 0.4265(2) 0.1447(2) 0.0610(8) Uani 1 1 d . . . . .
H8D H 0.669075 0.458161 0.095650 0.073 Uiso 1 1 calc R U . . .
C8B C 0.5721(3) 0.3340(3) 0.7919(2) 0.0853(12) Uani 1 1 d . . . . .
H8B H 0.583413 0.303867 0.841566 0.102 Uiso 1 1 calc R U . . .
C8A C 0.1038(3) 0.3217(2) 0.2534(2) 0.0683(9) Uani 1 1 d . . . . .
H8A H 0.159652 0.282258 0.272478 0.082 Uiso 1 1 calc R U . . .
C7F C 0.1620(2) 0.63274(19) 0.32378(18) 0.0555(8) Uani 1 1 d . . . . .
C8E C 0.2058(2) 0.4259(2) 0.6489(2) 0.0646(9) Uani 1 1 d . . . . .
H8E H 0.194825 0.454845 0.598851 0.078 Uiso 1 1 calc R U . . .
C9E C 0.2614(3) 0.4464(2) 0.6961(2) 0.0731(10) Uani 1 1 d . . . . .
H9E H 0.287567 0.488630 0.677633 0.088 Uiso 1 1 calc R U . . .
C9D C 0.6113(3) 0.4480(2) 0.1949(2) 0.0709(10) Uani 1 1 d . . . . .
H9D H 0.559402 0.493141 0.179230 0.085 Uiso 1 1 calc R U . . .
C9B C 0.6052(3) 0.4004(3) 0.7684(2) 0.0787(11) Uani 1 1 d . . . . .
H9B H 0.639570 0.414930 0.801630 0.094 Uiso 1 1 calc R U . . .
C9A C 0.0332(3) 0.3402(3) 0.3002(2) 0.0774(11) Uani 1 1 d . . . . .
H9A H 0.041753 0.312242 0.350502 0.093 Uiso 1 1 calc R U . . .
C8F C 0.1236(2) 0.5689(2) 0.3479(2) 0.0618(8) Uani 1 1 d . . . . .
H8F H 0.133992 0.538524 0.397464 0.074 Uiso 1 1 calc R U . . .
C10E C 0.2780(3) 0.4042(3) 0.7705(2) 0.0773(11) Uani 1 1 d . . . . .
H10E H 0.316560 0.416988 0.802084 0.093 Uiso 1 1 calc R U . . .
C10D C 0.6240(3) 0.4021(3) 0.2681(2) 0.0790(11) Uani 1 1 d . . . . .
H10D H 0.580390 0.416246 0.301877 0.095 Uiso 1 1 calc R U . . .
C10B C 0.5867(3) 0.4453(2) 0.6947(2) 0.0717(10) Uani 1 1 d . . . . .
H10B H 0.608349 0.490722 0.678474 0.086 Uiso 1 1 calc R U . . .
C10A C -0.0495(3) 0.3996(2) 0.2730(2) 0.0756(10) Uani 1 1 d . . . . .
H10A H -0.097287 0.410539 0.304451 0.091 Uiso 1 1 calc R U . . .
C9F C 0.0696(3) 0.5502(2) 0.2979(2) 0.0673(9) Uani 1 1 d . . . . .
H9F H 0.042929 0.507904 0.314547 0.081 Uiso 1 1 calc R U . . .
C11A C -0.0608(3) 0.4428(2) 0.1987(2) 0.0699(10) Uani 1 1 d . . . . .
H11A H -0.115327 0.484518 0.180655 0.084 Uiso 1 1 calc R U . . .
C10F C 0.0549(3) 0.5937(2) 0.2237(2) 0.0749(11) Uani 1 1 d . . . . .
H10F H 0.017920 0.581255 0.190720 0.090 Uiso 1 1 calc R U . . .
C12A C 0.0085(3) 0.4243(2) 0.1509(2) 0.0623(8) Uani 1 1 d . . . . .
H12A H 0.000024 0.453407 0.100944 0.075 Uiso 1 1 calc R U . . .
C11F C 0.0954(3) 0.6553(2) 0.1992(2) 0.0740(10) Uani 1 1 d . . . . .
H11F H 0.086368 0.684320 0.149142 0.089 Uiso 1 1 calc R U . . .
C11E C 0.2370(3) 0.3431(3) 0.7977(2) 0.0803(12) Uani 1 1 d . . . . .
H11E H 0.247023 0.315534 0.848109 0.096 Uiso 1 1 calc R U . . .
C11D C 0.7001(3) 0.3358(3) 0.2913(2) 0.0882(13) Uani 1 1 d . . . . .
H11D H 0.708091 0.305019 0.340700 0.106 Uiso 1 1 calc R U . . .
C11B C 0.5362(2) 0.4233(2) 0.6448(2) 0.0614(8) Uani 1 1 d . . . . .
H11B H 0.523519 0.454616 0.595559 0.074 Uiso 1 1 calc R U . . .
C13A C 0.3580(3) 0.1569(2) 0.1093(2) 0.0657(9) Uani 1 1 d . . . . .
C12F C 0.1491(3) 0.6745(2) 0.2479(2) 0.0659(9) Uani 1 1 d . . . . .
H12F H 0.177115 0.715703 0.230421 0.079 Uiso 1 1 calc R U . . .
C12E C 0.1812(3) 0.3222(2) 0.7513(2) 0.0714(10) Uani 1 1 d . . . . .
H12E H 0.153624 0.281130 0.770639 0.086 Uiso 1 1 calc R U . . .
C12D C 0.7657(3) 0.3142(3) 0.2416(2) 0.0800(11) Uani 1 1 d . . . . .
H12D H 0.818122 0.269756 0.258101 0.096 Uiso 1 1 calc R U . . .
C12B C 0.3976(3) 0.1428(2) 0.5879(2) 0.0645(9) Uani 1 1 d . . . . .
C14A C 0.4061(3) 0.1200(2) 0.1788(2) 0.0796(11) Uani 1 1 d . . . . .
H14A H 0.399153 0.148890 0.215035 0.095 Uiso 1 1 calc R U . . .
C13F C 0.2730(3) 0.84276(19) 0.4012(2) 0.0609(8) Uani 1 1 d . . . . .
C13E C 0.0387(3) 0.1548(2) 0.6087(2) 0.0661(9) Uani 1 1 d . . . . .
C13D C 1.0028(3) 0.1478(2) 0.0878(2) 0.0655(9) Uani 1 1 d . . . . .
C13B C 0.4820(3) 0.0869(2) 0.5841(3) 0.0889(13) Uani 1 1 d . . . . .
H13B H 0.535272 0.103927 0.574427 0.107 Uiso 1 1 calc R U . . .
C15A C 0.4645(4) 0.0409(3) 0.1952(3) 0.0963(14) Uani 1 1 d . . . . .
H15A H 0.497799 0.018169 0.241512 0.116 Uiso 1 1 calc R U . . .
C14F C 0.2842(3) 0.8883(2) 0.3305(2) 0.0796(12) Uani 1 1 d . . . . .
H14F H 0.296937 0.863331 0.291600 0.096 Uiso 1 1 calc R U . . .
C14E C 0.0148(3) 0.1180(3) 0.6787(2) 0.0845(12) Uani 1 1 d . . . . .
H14E H 0.002366 0.146724 0.714966 0.101 Uiso 1 1 calc R U . . .
C14D C 1.0989(3) 0.1202(3) 0.1028(2) 0.0833(12) Uani 1 1 d . . . . .
H14D H 1.132029 0.157138 0.104533 0.100 Uiso 1 1 calc R U . . .
C14B C 0.4867(4) 0.0047(3) 0.5948(3) 0.1005(16) Uani 1 1 d . . . . .
H14B H 0.543437 -0.032385 0.591540 0.121 Uiso 1 1 calc R U . . .
C16A C 0.4738(4) -0.0048(3) 0.1431(3) 0.0941(14) Uani 1 1 d . . . . .
C15F C 0.2768(4) 0.9701(3) 0.3177(3) 0.0917(14) Uani 1 1 d . . . . .
H15F H 0.284797 0.999231 0.270124 0.110 Uiso 1 1 calc R U . . .
C15E C 0.0095(4) 0.0385(3) 0.6945(3) 0.0997(15) Uani 1 1 d . . . . .
H15E H -0.008661 0.015678 0.740936 0.120 Uiso 1 1 calc R U . . .
C15D C 1.1463(4) 0.0382(3) 0.1152(3) 0.0961(15) Uani 1 1 d . . . . .
H15D H 1.210535 0.021180 0.126309 0.115 Uiso 1 1 calc R U . . .
C15B C 0.4097(4) -0.0222(3) 0.6100(3) 0.0938(16) Uani 1 1 d . . . . .
C17A C 0.4243(4) 0.0321(3) 0.0748(3) 0.0950(14) Uani 1 1 d . . . . .
H17A H 0.428540 0.002609 0.039190 0.114 Uiso 1 1 calc R U . . .
C16F C 0.2575(3) 1.0099(2) 0.3742(3) 0.0855(13) Uani 1 1 d . . . . .
C16E C 0.0302(4) -0.0077(3) 0.6434(3) 0.0992(16) Uani 1 1 d . . . . .
C16D C 1.1020(4) -0.0171(3) 0.1116(3) 0.0932(15) Uani 1 1 d . . . . .
C16B C 0.3275(4) 0.0330(3) 0.6131(3) 0.0933(14) Uani 1 1 d . . . . .
H16B H 0.274454 0.015765 0.623124 0.112 Uiso 1 1 calc R U . . .
C18A C 0.3687(3) 0.1116(2) 0.0577(2) 0.0814(12) Uani 1 1 d . . . . .
H18A H 0.337817 0.135060 0.010514 0.098 Uiso 1 1 calc R U . . .
C17F C 0.2471(4) 0.9636(2) 0.4440(3) 0.0889(13) Uani 1 1 d . . . . .
H17F H 0.234662 0.988427 0.483051 0.107 Uiso 1 1 calc R U . . .
C17E C 0.0550(4) 0.0300(3) 0.5744(3) 0.0964(15) Uani 1 1 d . . . . .
H17E H 0.069434 0.000859 0.538475 0.116 Uiso 1 1 calc R U . . .
C17D C 1.0062(4) 0.0097(3) 0.0939(3) 0.0976(15) Uani 1 1 d . . . . .
H17D H 0.974461 -0.027346 0.089435 0.117 Uiso 1 1 calc R U . . .
C17B C 0.3210(3) 0.1147(2) 0.6016(2) 0.0812(12) Uani 1 1 d . . . . .
H17B H 0.263300 0.151362 0.603290 0.097 Uiso 1 1 calc R U . . .
C19A C 0.5372(5) -0.0917(3) 0.1612(4) 0.148(3) Uani 1 1 d . . . . .
H19D H 0.504591 -0.126224 0.147274 0.222 Uiso 1 1 calc R U . . .
H19E H 0.554966 -0.110416 0.213759 0.222 Uiso 1 1 calc R U . . .
H19F H 0.591954 -0.093420 0.133851 0.222 Uiso 1 1 calc R U . . .
C18F C 0.2544(3) 0.8822(2) 0.4576(2) 0.0754(11) Uani 1 1 d . . . . .
H18F H 0.246749 0.853143 0.505374 0.091 Uiso 1 1 calc R U . . .
C18E C 0.0587(3) 0.1091(3) 0.5577(3) 0.0860(12) Uani 1 1 d . . . . .
H18E H 0.075128 0.132207 0.510673 0.103 Uiso 1 1 calc R U . . .
C19D C 1.1524(5) -0.1065(3) 0.1253(3) 0.129(2) Uani 1 1 d . U . . .
H19G H 1.137985 -0.125584 0.083861 0.194 Uiso 1 1 calc R U . . .
H19H H 1.132865 -0.136287 0.170185 0.194 Uiso 1 1 calc R U . . .
H19I H 1.218453 -0.114516 0.130590 0.194 Uiso 1 1 calc R U . . .
C19E C 0.0258(5) -0.0947(3) 0.6615(4) 0.149(3) Uani 1 1 d . . . . .
H19J H 0.077790 -0.127310 0.642030 0.224 Uiso 1 1 calc R U . . .
H19K H -0.031360 -0.096250 0.639155 0.224 Uiso 1 1 calc R U . . .
H19L H 0.027998 -0.115805 0.714661 0.224 Uiso 1 1 calc R U . . .
C19F C 0.2465(4) 1.0996(2) 0.3592(3) 0.1141(19) Uani 1 1 d . . . . .
H19M H 0.240121 1.115139 0.405422 0.171 Uiso 1 1 calc R U . . .
H19N H 0.191963 1.129497 0.326140 0.171 Uiso 1 1 calc R U . . .
H19O H 0.300517 1.111355 0.336506 0.171 Uiso 1 1 calc R U . . .
C18D C 0.9573(3) 0.0915(2) 0.0829(3) 0.0879(13) Uani 1 1 d . . . . .
H18D H 0.892996 0.108217 0.072038 0.106 Uiso 1 1 calc R U . . .
C18B C 0.4181(5) -0.1116(3) 0.6228(3) 0.130(2) Uani 1 1 d . U . . .
H18B H 0.359434 -0.117903 0.608768 0.195 Uiso 1 1 calc R U . . .
H18G H 0.435144 -0.138727 0.674666 0.195 Uiso 1 1 calc R U . . .
H18H H 0.465240 -0.135036 0.593090 0.195 Uiso 1 1 calc R U . . .

loop_
_atom_site_aniso_label
_atom_site_aniso_U_11
_atom_site_aniso_U_22
_atom_site_aniso_U_33
_atom_site_aniso_U_23
_atom_site_aniso_U_13
_atom_site_aniso_U_12
C14 0.075(2) 0.0594(19) 0.051(2) -0.0086(16) -0.0055(17) -0.0134(17)
C14C 0.094(3) 0.063(2) 0.065(2) -0.0125(19) 0.002(2) -0.013(2)
C13C 0.065(2) 0.0518(17) 0.059(2) -0.0068(16) 0.0046(16) -0.0094(15)
C12C 0.067(2) 0.070(2) 0.056(2) -0.0088(17) 0.0063(17) -0.0141(17)
C11C 0.077(3) 0.089(3) 0.057(2) -0.017(2) 0.0098(19) -0.016(2)
C10C 0.075(3) 0.090(3) 0.072(3) -0.035(2) 0.022(2) -0.026(2)
C9C 0.059(2) 0.069(2) 0.083(3) -0.029(2) 0.0070(19) -0.0115(17)
C8C 0.063(2) 0.0594(18) 0.056(2) -0.0141(16) 0.0019(16) -0.0171(16)
C7C 0.0558(18) 0.0545(17) 0.0567(19) -0.0124(15) 0.0053(15) -0.0153(14)
C6C 0.071(2) 0.0520(17) 0.0476(18) -0.0075(15) 0.0014(16) -0.0146(16)
C5C 0.064(2) 0.0500(16) 0.0434(17) -0.0084(14) 0.0020(14) -0.0144(14)
C4C 0.0605(19) 0.0520(16) 0.0422(16) -0.0104(14) 0.0018(14) -0.0103(14)
C3C 0.0602(19) 0.0530(17) 0.0479(18) -0.0086(14) -0.0004(14) -0.0099(14)
C2C 0.067(2) 0.0537(17) 0.0517(19) -0.0030(15) 0.0089(15) -0.0159(15)
C1C 0.0554(18) 0.0540(16) 0.0455(17) -0.0087(14) 0.0020(13) -0.0143(14)
C1B 0.0605(19) 0.0527(16) 0.0440(17) -0.0063(14) -0.0004(14) -0.0134(14)
N1B 0.0676(18) 0.0524(14) 0.0486(15) -0.0110(12) -0.0013(13) -0.0143(13)
O1B 0.103(2) 0.0533(13) 0.0573(15) -0.0082(11) -0.0239(14) -0.0107(13)
C1A 0.063(2) 0.0580(18) 0.0456(17) -0.0124(15) 0.0018(14) -0.0179(15)
N1A 0.0704(18) 0.0541(15) 0.0470(15) -0.0094(12) 0.0034(13) -0.0144(13)
O1A 0.101(2) 0.0641(14) 0.0502(14) -0.0071(12) 0.0147(13) -0.0176(14)
C19C 0.124(5) 0.059(2) 0.157(6) -0.007(3) -0.009(4) -0.004(3)
C18C 0.092(3) 0.073(2) 0.060(2) -0.0086(19) 0.002(2) 0.000(2)
C17C 0.110(4) 0.073(3) 0.071(3) 0.001(2) 0.001(3) 0.002(2)
C16C 0.088(3) 0.055(2) 0.101(3) -0.008(2) 0.012(3) -0.004(2)
C15C 0.116(4) 0.065(2) 0.082(3) -0.025(2) 0.009(3) -0.019(2)
N1C 0.0609(16) 0.0477(13) 0.0497(15) -0.0105(12) 0.0045(12) -0.0102(12)
O1C 0.100(2) 0.0498(12) 0.0541(14) -0.0038(11) 0.0170(13) -0.0119(12)
C2B 0.075(2) 0.0590(18) 0.0488(19) -0.0034(15) -0.0088(16) -0.0166(17)
N2B 0.102(3) 0.087(2) 0.076(2) -0.0186(19) -0.021(2) -0.024(2)
C2A 0.074(2) 0.0599(19) 0.0491(19) -0.0091(16) 0.0067(16) -0.0192(17)
C1F 0.0560(18) 0.0568(17) 0.0416(16) -0.0073(14) -0.0016(13) -0.0096(14)
O1F 0.101(2) 0.0525(12) 0.0478(13) -0.0064(11) -0.0148(13) -0.0143(12)
N1F 0.0628(16) 0.0482(13) 0.0450(14) -0.0109(11) -0.0023(12) -0.0133(12)
C1E 0.0584(19) 0.0635(19) 0.0452(17) -0.0096(15) -0.0014(14) -0.0104(15)
N1E 0.0670(17) 0.0578(15) 0.0432(15) -0.0093(12) -0.0029(12) -0.0136(13)
O1E 0.099(2) 0.0681(15) 0.0503(14) -0.0083(12) -0.0172(13) -0.0108(14)
C1D 0.062(2) 0.0622(19) 0.0501(19) -0.0116(16) 0.0017(15) -0.0167(16)
N1D 0.0654(17) 0.0537(14) 0.0459(15) -0.0104(12) 0.0027(12) -0.0114(13)
O1D 0.104(2) 0.0601(14) 0.0586(16) -0.0099(12) 0.0221(14) -0.0206(14)
N2A 0.088(3) 0.113(3) 0.061(2) -0.019(2) 0.0171(19) -0.028(2)
N2C 0.090(3) 0.079(2) 0.067(2) -0.0191(18) 0.0194(19) -0.0185(18)
C3B 0.069(2) 0.0531(17) 0.0537(19) -0.0108(15) 0.0018(16) -0.0145(15)
C3A 0.070(2) 0.0556(18) 0.0508(19) -0.0126(15) 0.0047(16) -0.0158(16)
C2F 0.064(2) 0.0531(17) 0.0493(18) -0.0039(14) -0.0069(15) -0.0120(15)
N2F 0.092(3) 0.080(2) 0.061(2) -0.0176(17) -0.0082(18) -0.0220(19)
C2E 0.070(2) 0.064(2) 0.0478(19) -0.0076(16) -0.0093(16) -0.0103(17)
N2E 0.091(3) 0.113(3) 0.063(2) -0.022(2) -0.0094(19) -0.032(2)
C2D 0.076(2) 0.0593(19) 0.054(2) -0.0038(16) 0.0113(17) -0.0159(17)
N2D 0.093(3) 0.088(2) 0.073(2) -0.0188(19) 0.023(2) -0.022(2)
C3F 0.065(2) 0.0515(16) 0.0472(18) -0.0100(14) 0.0011(14) -0.0136(15)
C3E 0.068(2) 0.067(2) 0.0505(19) -0.0185(17) -0.0026(16) -0.0129(17)
C3D 0.067(2) 0.0601(19) 0.0511(19) -0.0121(16) 0.0032(15) -0.0161(16)
C4F 0.0616(19) 0.0489(16) 0.0435(16) -0.0097(13) 0.0009(14) -0.0106(14)
C4D 0.070(2) 0.0611(19) 0.0425(17) -0.0153(15) 0.0045(15) -0.0164(16)
C4E 0.067(2) 0.067(2) 0.0429(17) -0.0110(15) 0.0008(15) -0.0142(16)
C4B 0.066(2) 0.0579(18) 0.0453(17) -0.0146(15) -0.0022(14) -0.0155(15)
C4A 0.068(2) 0.0594(18) 0.0454(17) -0.0140(15) 0.0016(15) -0.0153(16)
C5F 0.0626(19) 0.0527(17) 0.0441(17) -0.0110(14) 0.0004(14) -0.0099(14)
C5E 0.066(2) 0.066(2) 0.0408(17) -0.0120(15) 0.0012(14) -0.0110(16)
C5D 0.075(2) 0.0593(19) 0.0471(18) -0.0148(16) 0.0062(16) -0.0223(17)
C5B 0.069(2) 0.0572(18) 0.0440(17) -0.0143(15) -0.0016(15) -0.0133(16)
C5A 0.075(2) 0.0586(18) 0.0437(17) -0.0130(15) 0.0074(15) -0.0209(16)
C6B 0.061(2) 0.0619(19) 0.0529(19) -0.0159(16) -0.0006(15) -0.0141(15)
C6A 0.074(2) 0.068(2) 0.0471(19) -0.0108(17) 0.0030(17) -0.0174(18)
C6D 0.074(2) 0.064(2) 0.055(2) -0.0142(17) 0.0077(18) -0.0183(18)
C7D 0.060(2) 0.065(2) 0.056(2) -0.0152(16) 0.0057(15) -0.0193(16)
C7B 0.088(3) 0.082(3) 0.061(2) -0.009(2) -0.011(2) -0.032(2)
C7A 0.064(2) 0.0576(18) 0.0500(18) -0.0118(15) 0.0042(15) -0.0191(15)
C6F 0.071(2) 0.0522(17) 0.0470(18) -0.0088(14) -0.0026(16) -0.0144(16)
C6E 0.069(2) 0.079(2) 0.0463(19) -0.0136(17) -0.0014(16) -0.0176(18)
C7E 0.060(2) 0.0613(19) 0.0514(19) -0.0143(16) -0.0035(15) -0.0084(15)
C8D 0.066(2) 0.0620(19) 0.056(2) -0.0152(16) -0.0005(16) -0.0202(16)
C8B 0.098(3) 0.105(3) 0.055(2) -0.018(2) -0.011(2) -0.035(3)
C8A 0.074(2) 0.071(2) 0.053(2) -0.0098(18) 0.0064(17) -0.0143(18)
C7F 0.0562(18) 0.0571(17) 0.0491(18) -0.0125(15) -0.0029(14) -0.0108(14)
C8E 0.060(2) 0.070(2) 0.056(2) -0.0143(17) 0.0036(16) -0.0089(17)
C9E 0.070(2) 0.081(2) 0.073(3) -0.028(2) 0.0059(19) -0.0219(19)
C9D 0.065(2) 0.073(2) 0.078(3) -0.031(2) 0.0066(19) -0.0159(18)
C9B 0.077(3) 0.093(3) 0.073(3) -0.037(2) -0.005(2) -0.023(2)
C9A 0.083(3) 0.092(3) 0.050(2) -0.013(2) 0.0115(19) -0.019(2)
C8F 0.060(2) 0.0642(19) 0.058(2) -0.0163(17) 0.0012(16) -0.0125(16)
C10E 0.078(3) 0.087(3) 0.069(3) -0.025(2) -0.009(2) -0.023(2)
C10D 0.074(3) 0.096(3) 0.075(3) -0.034(2) 0.016(2) -0.027(2)
C10B 0.069(2) 0.074(2) 0.083(3) -0.034(2) 0.007(2) -0.0248(19)
C10A 0.078(3) 0.087(3) 0.067(2) -0.027(2) 0.018(2) -0.025(2)
C9F 0.067(2) 0.066(2) 0.075(2) -0.0275(19) 0.0060(18) -0.0200(17)
C11A 0.062(2) 0.074(2) 0.075(3) -0.027(2) 0.0024(18) -0.0137(18)
C10F 0.073(2) 0.086(3) 0.072(3) -0.035(2) -0.0041(19) -0.020(2)
C12A 0.069(2) 0.064(2) 0.0521(19) -0.0098(16) -0.0003(16) -0.0210(17)
C11F 0.083(3) 0.085(3) 0.051(2) -0.0156(19) -0.0074(18) -0.021(2)
C11E 0.095(3) 0.092(3) 0.052(2) -0.015(2) -0.015(2) -0.026(2)
C11D 0.086(3) 0.106(3) 0.060(2) -0.013(2) 0.017(2) -0.014(3)
C11B 0.063(2) 0.0612(19) 0.055(2) -0.0124(16) 0.0038(15) -0.0125(16)
C13A 0.074(2) 0.064(2) 0.055(2) -0.0097(17) 0.0072(17) -0.0186(18)
C12F 0.067(2) 0.072(2) 0.056(2) -0.0120(18) -0.0027(17) -0.0204(18)
C12E 0.080(3) 0.077(2) 0.053(2) -0.0047(18) -0.0077(18) -0.026(2)
C12D 0.075(3) 0.088(3) 0.060(2) -0.005(2) 0.0063(19) -0.009(2)
C12B 0.079(2) 0.0560(18) 0.052(2) -0.0093(16) -0.0090(17) -0.0120(17)
C14A 0.091(3) 0.077(2) 0.062(2) -0.014(2) 0.002(2) -0.014(2)
C13F 0.070(2) 0.0484(16) 0.057(2) -0.0071(15) -0.0101(16) -0.0103(15)
C13E 0.073(2) 0.066(2) 0.054(2) -0.0090(17) -0.0082(17) -0.0172(18)
C13D 0.079(2) 0.0590(19) 0.056(2) -0.0124(16) 0.0123(17) -0.0170(18)
C13B 0.093(3) 0.072(2) 0.095(3) -0.023(2) -0.011(3) -0.011(2)
C15A 0.102(4) 0.093(3) 0.073(3) 0.001(3) -0.001(3) -0.014(3)
C14F 0.108(3) 0.072(2) 0.056(2) -0.0102(19) -0.008(2) -0.028(2)
C14E 0.105(3) 0.083(3) 0.061(2) -0.012(2) -0.002(2) -0.026(2)
C14D 0.083(3) 0.082(3) 0.073(3) -0.015(2) -0.005(2) -0.009(2)
C14B 0.123(4) 0.071(3) 0.095(4) -0.029(3) -0.019(3) -0.001(3)
C16A 0.099(4) 0.070(3) 0.097(4) -0.010(3) 0.023(3) -0.008(2)
C15F 0.120(4) 0.072(2) 0.075(3) 0.002(2) -0.009(3) -0.032(3)
C15E 0.124(4) 0.093(3) 0.075(3) 0.001(3) -0.011(3) -0.040(3)
C15D 0.106(4) 0.088(3) 0.076(3) -0.018(3) 0.002(3) -0.002(3)
C15B 0.147(5) 0.062(2) 0.068(3) -0.011(2) -0.032(3) -0.027(3)
C17A 0.113(4) 0.079(3) 0.094(4) -0.033(3) 0.019(3) -0.019(3)
C16F 0.095(3) 0.057(2) 0.099(3) -0.013(2) -0.007(3) -0.019(2)
C16E 0.114(4) 0.076(3) 0.104(4) -0.022(3) -0.026(3) -0.024(3)
C16D 0.124(4) 0.068(3) 0.072(3) -0.015(2) 0.024(3) -0.006(3)
C16B 0.127(4) 0.080(3) 0.078(3) -0.014(2) -0.003(3) -0.042(3)
C18A 0.099(3) 0.079(3) 0.068(3) -0.028(2) 0.008(2) -0.020(2)
C17F 0.117(4) 0.064(2) 0.084(3) -0.027(2) 0.000(3) -0.016(2)
C17E 0.107(4) 0.091(3) 0.093(4) -0.034(3) -0.003(3) -0.022(3)
C17D 0.126(4) 0.077(3) 0.095(4) -0.031(3) 0.022(3) -0.029(3)
C17B 0.099(3) 0.072(2) 0.075(3) -0.018(2) 0.009(2) -0.029(2)
C19A 0.163(6) 0.078(3) 0.164(6) -0.003(4) 0.049(5) 0.005(4)
C18F 0.092(3) 0.063(2) 0.067(2) -0.0172(19) 0.002(2) -0.015(2)
C18E 0.102(3) 0.082(3) 0.074(3) -0.026(2) -0.002(2) -0.020(2)
C19D 0.167(5) 0.077(3) 0.114(4) -0.011(3) 0.038(4) -0.001(3)
C19E 0.202(8) 0.085(3) 0.152(6) -0.005(4) -0.049(5) -0.048(4)
C19F 0.127(5) 0.064(3) 0.141(5) -0.010(3) 0.001(4) -0.026(3)
C18D 0.096(3) 0.076(3) 0.092(3) -0.026(2) 0.012(3) -0.021(2)
C18B 0.193(6) 0.070(3) 0.116(4) -0.015(3) -0.040(4) -0.029(3)

loop_
_atom_type_symbol
_atom_type_description
_atom_type_scat_dispersion_real
_atom_type_scat_dispersion_imag
_atom_type_scat_source
C C 0.0181 0.0091 'International Tables Vol C Tables 4.2.6.8 and 6.1.1.4'
N N 0.0311 0.0180 'International Tables Vol C Tables 4.2.6.8 and 6.1.1.4'
O O 0.0492 0.0322 'International Tables Vol C Tables 4.2.6.8 and 6.1.1.4'
H H 0.0000 0.0000 'International Tables Vol C Tables 4.2.6.8 and 6.1.1.4'

loop_
_geom_angle_atom_site_label_1
_geom_angle_atom_site_label_2
_geom_angle_atom_site_label_3
_geom_angle
_geom_angle_site_symmetry_1
_geom_angle_site_symmetry_3
_geom_angle_publ_flag
N2B C14 C4B 179.2(5) . . ?
C13C C14C C15C 120.1(4) . . ?
C14C C13C C18C 118.6(3) . . ?
C14C C13C C3C 120.6(3) . . ?
C18C C13C C3C 120.7(3) . . ?
C11C C12C C7C 120.3(4) . . ?
C10C C11C C12C 120.1(4) . . ?
C9C C10C C11C 120.7(4) . . ?
C10C C9C C8C 119.7(4) . . ?
C7C C8C C9C 120.2(3) . . ?
C8C C7C C12C 118.9(3) . . ?
C8C C7C C1C 122.2(3) . . ?
C12C C7C C1C 118.9(3) . . ?
N2C C6C C4C 177.1(4) . . ?
O1C C5C N1C 120.6(3) . . ?
O1C C5C C4C 124.0(3) . . ?
N1C C5C C4C 115.3(3) . . ?
C3C C4C C6C 122.5(3) . . ?
C3C C4C C5C 121.5(3) . . ?
C6C C4C C5C 115.9(3) . . ?
C4C C3C C2C 118.6(3) . . ?
C4C C3C C13C 123.4(3) . . ?
C2C C3C C13C 117.9(3) . . ?
C1C C2C C3C 120.6(3) . . ?
N1C C1C C2C 119.2(3) . . ?
N1C C1C C7C 118.2(3) . . ?
C2C C1C C7C 122.7(3) . . ?
N1B C1B C2B 119.3(3) . . ?
N1B C1B C6B 117.4(3) . . ?
C2B C1B C6B 123.3(3) . . ?
C1B N1B C5B 123.9(3) . . ?
C2A C1A N1A 119.2(3) . . ?
C2A C1A C7A 122.6(3) . . ?
N1A C1A C7A 118.2(3) . . ?
C1A N1A C5A 124.5(3) . . ?
C13C C18C C17C 120.4(4) . . ?
C16C C17C C18C 121.4(4) . . ?
C15C C16C C17C 117.1(4) . . ?
C15C C16C C19C 121.2(5) . . ?
C17C C16C C19C 121.7(5) . . ?
C16C C15C C14C 122.3(4) . . ?
C1C N1C C5C 124.6(3) . . ?
C1B C2B C3B 120.8(3) . . ?
C1A C2A C3A 120.7(3) . . ?
C2F C1F N1F 118.8(3) . . ?
C2F C1F C7F 122.5(3) . . ?
N1F C1F C7F 118.7(3) . . ?
C1F N1F C5F 124.7(3) . . ?
C2E C1E N1E 119.4(3) . . ?
C2E C1E C7E 123.0(3) . . ?
N1E C1E C7E 117.6(3) . . ?
C1E N1E C5E 124.1(3) . . ?
N1D C1D C2D 119.4(3) . . ?
N1D C1D C7D 117.8(3) . . ?
C2D C1D C7D 122.8(3) . . ?
C1D N1D C5D 124.7(3) . . ?
C4B C3B C2B 118.6(3) . . ?
C4B C3B C12B 122.2(3) . . ?
C2B C3B C12B 119.2(3) . . ?
C4A C3A C2A 118.5(3) . . ?
C4A C3A C13A 122.5(3) . . ?
C2A C3A C13A 119.0(3) . . ?
C1F C2F C3F 121.0(3) . . ?
C1E C2E C3E 120.6(3) . . ?
C1D C2D C3D 120.3(3) . . ?
C4F C3F C2F 118.2(3) . . ?
C4F C3F C13F 123.6(3) . . ?
C2F C3F C13F 118.2(3) . . ?
C4E C3E C2E 118.8(3) . . ?
C4E C3E C13E 122.4(3) . . ?
C2E C3E C13E 118.8(3) . . ?
C4D C3D C2D 118.4(3) . . ?
C4D C3D C13D 123.2(3) . . ?
C2D C3D C13D 118.3(3) . . ?
C3F C4F C6F 122.0(3) . . ?
C3F C4F C5F 121.8(3) . . ?
C6F C4F C5F 116.1(3) . . ?
C3D C4D C6D 121.5(3) . . ?
C3D C4D C5D 122.4(3) . . ?
C6D C4D C5D 116.1(3) . . ?
C3E C4E C5E 121.5(3) . . ?
C3E C4E C6E 121.9(3) . . ?
C5E C4E C6E 116.4(3) . . ?
C3B C4B C14 122.2(3) . . ?
C3B C4B C5B 121.3(3) . . ?
C14 C4B C5B 116.5(3) . . ?
C3A C4A C5A 121.6(3) . . ?
C3A C4A C6A 121.6(3) . . ?
C5A C4A C6A 116.6(3) . . ?
O1F C5F N1F 120.2(3) . . ?
O1F C5F C4F 124.4(3) . . ?
N1F C5F C4F 115.4(3) . . ?
O1E C5E N1E 119.8(3) . . ?
O1E C5E C4E 124.8(3) . . ?
N1E C5E C4E 115.4(3) . . ?
O1D C5D N1D 120.3(3) . . ?
O1D C5D C4D 125.2(3) . . ?
N1D C5D C4D 114.5(3) . . ?
O1B C5B N1B 120.0(3) . . ?
O1B C5B C4B 124.1(3) . . ?
N1B C5B C4B 115.9(3) . . ?
O1A C5A N1A 119.8(3) . . ?
O1A C5A C4A 124.9(3) . . ?
N1A C5A C4A 115.3(3) . . ?
C11B C6B C7B 117.9(3) . . ?
C11B C6B C1B 123.0(3) . . ?
C7B C6B C1B 119.1(3) . . ?
N2A C6A C4A 178.8(4) . . ?
N2D C6D C4D 178.5(4) . . ?
C8D C7D C12D 118.6(4) . . ?
C8D C7D C1D 122.6(3) . . ?
C12D C7D C1D 118.7(3) . . ?
C8B C7B C6B 120.9(4) . . ?
C12A C7A C8A 118.7(3) . . ?
C12A C7A C1A 122.3(3) . . ?
C8A C7A C1A 119.0(3) . . ?
N2F C6F C4F 178.1(4) . . ?
N2E C6E C4E 178.8(4) . . ?
C8E C7E C12E 118.2(3) . . ?
C8E C7E C1E 122.9(3) . . ?
C12E C7E C1E 119.0(3) . . ?
C7D C8D C9D 120.7(4) . . ?
C9B C8B C7B 120.5(4) . . ?
C9A C8A C7A 120.1(4) . . ?
C8F C7F C12F 118.6(3) . . ?
C8F C7F C1F 122.3(3) . . ?
C12F C7F C1F 119.1(3) . . ?
C9E C8E C7E 121.1(4) . . ?
C10E C9E C8E 120.1(4) . . ?
C10D C9D C8D 119.6(4) . . ?
C8B C9B C10B 119.2(4) . . ?
C10A C9A C8A 120.7(4) . . ?
C7F C8F C9F 119.9(4) . . ?
C11E C10E C9E 119.4(4) . . ?
C11D C10D C9D 120.3(4) . . ?
C9B C10B C11B 120.5(4) . . ?
C9A C10A C11A 119.4(4) . . ?
C10F C9F C8F 120.8(4) . . ?
C10A C11A C12A 120.5(4) . . ?
C11F C10F C9F 119.5(4) . . ?
C11A C12A C7A 120.4(4) . . ?
C12F C11F C10F 120.4(4) . . ?
C10E C11E C12E 121.0(4) . . ?
C10D C11D C12D 120.4(4) . . ?
C6B C11B C10B 120.9(4) . . ?
C18A C13A C14A 117.6(4) . . ?
C18A C13A C3A 121.6(4) . . ?
C14A C13A C3A 120.8(3) . . ?
C11F C12F C7F 120.7(4) . . ?
C11E C12E C7E 120.1(4) . . ?
C11D C12D C7D 120.4(4) . . ?
C17B C12B C13B 117.8(4) . . ?
C17B C12B C3B 123.0(4) . . ?
C13B C12B C3B 119.2(4) . . ?
C13A C14A C15A 121.2(4) . . ?
C18F C13F C14F 117.9(3) . . ?
C18F C13F C3F 121.1(3) . . ?
C14F C13F C3F 121.0(3) . . ?
C18E C13E C14E 117.6(4) . . ?
C18E C13E C3E 121.9(4) . . ?
C14E C13E C3E 120.5(4) . . ?
C18D C13D C14D 117.5(4) . . ?
C18D C13D C3D 120.5(4) . . ?
C14D C13D C3D 122.0(4) . . ?
C12B C13B C14B 119.7(5) . . ?
C14A C15A C16A 120.7(5) . . ?
C15F C14F C13F 120.7(4) . . ?
C15E C14E C13E 120.4(4) . . ?
C15D C14D C13D 120.9(5) . . ?
C15B C14B C13B 121.4(5) . . ?
C17A C16A C15A 117.4(4) . . ?
C17A C16A C19A 121.8(5) . . ?
C15A C16A C19A 120.8(5) . . ?
C14F C15F C16F 121.5(4) . . ?
C16E C15E C14E 122.1(5) . . ?
C16D C15D C14D 121.8(5) . . ?
C16B C15B C14B 118.3(4) . . ?
C16B C15B C18B 121.9(6) . . ?
C14B C15B C18B 119.8(5) . . ?
C16A C17A C18A 121.7(4) . . ?
C17F C16F C15F 116.9(4) . . ?
C17F C16F C19F 121.9(4) . . ?
C15F C16F C19F 121.2(5) . . ?
C15E C16E C17E 116.5(4) . . ?
C15E C16E C19E 121.9(6) . . ?
C17E C16E C19E 121.7(5) . . ?
C15D C16D C17D 118.2(4) . . ?
C15D C16D C19D 122.4(6) . . ?
C17D C16D C19D 119.3(5) . . ?
C15B C16B C17B 121.2(5) . . ?
C13A C18A C17A 121.3(4) . . ?
C18F C17F C16F 122.2(4) . . ?
C18E C17E C16E 121.9(5) . . ?
C16D C17D C18D 120.8(5) . . ?
C12B C17B C16B 121.5(4) . . ?
C17F C18F C13F 120.8(4) . . ?
C17E C18E C13E 121.6(5) . . ?
C13D C18D C17D 120.8(5) . . ?

loop_
_geom_bond_atom_site_label_1
_geom_bond_atom_site_label_2
_geom_bond_distance
_geom_bond_site_symmetry_2
_geom_bond_publ_flag
C14 N2B 1.149(5) . ?
C14 C4B 1.431(5) . ?
C14C C13C 1.379(5) . ?
C14C C15C 1.386(5) . ?
C13C C18C 1.386(5) . ?
C13C C3C 1.489(4) . ?
C12C C11C 1.385(5) . ?
C12C C7C 1.400(5) . ?
C11C C10C 1.372(6) . ?
C10C C9C 1.372(5) . ?
C9C C8C 1.402(5) . ?
C8C C7C 1.386(5) . ?
C7C C1C 1.478(5) . ?
C6C N2C 1.147(5) . ?
C6C C4C 1.435(5) . ?
C5C O1C 1.240(4) . ?
C5C N1C 1.381(4) . ?
C5C C4C 1.442(4) . ?
C4C C3C 1.371(4) . ?
C3C C2C 1.423(5) . ?
C2C C1C 1.366(4) . ?
C1C N1C 1.356(4) . ?
C1B N1B 1.364(4) . ?
C1B C2B 1.370(4) . ?
C1B C6B 1.477(4) . ?
N1B C5B 1.382(4) . ?
O1B C5B 1.249(4) . ?
C1A C2A 1.358(5) . ?
C1A N1A 1.361(4) . ?
C1A C7A 1.480(5) . ?
N1A C5A 1.383(4) . ?
O1A C5A 1.240(4) . ?
C19C C16C 1.521(5) . ?
C18C C17C 1.392(5) . ?
C17C C16C 1.382(6) . ?
C16C C15C 1.379(6) . ?
C2B C3B 1.406(5) . ?
C2A C3A 1.423(5) . ?
C1F C2F 1.364(4) . ?
C1F N1F 1.364(4) . ?
C1F C7F 1.482(4) . ?
O1F C5F 1.241(4) . ?
N1F C5F 1.376(4) . ?
C1E C2E 1.359(5) . ?
C1E N1E 1.363(4) . ?
C1E C7E 1.480(5) . ?
N1E C5E 1.389(4) . ?
O1E C5E 1.244(4) . ?
C1D N1D 1.354(4) . ?
C1D C2D 1.371(5) . ?
C1D C7D 1.484(5) . ?
N1D C5D 1.394(4) . ?
O1D C5D 1.229(4) . ?
N2A C6A 1.154(5) . ?
C3B C4B 1.386(5) . ?
C3B C12B 1.490(4) . ?
C3A C4A 1.376(5) . ?
C3A C13A 1.487(5) . ?
C2F C3F 1.415(4) . ?
N2F C6F 1.151(4) . ?
C2E C3E 1.413(5) . ?
N2E C6E 1.145(5) . ?
C2D C3D 1.418(5) . ?
N2D C6D 1.150(5) . ?
C3F C4F 1.381(4) . ?
C3F C13F 1.476(4) . ?
C3E C4E 1.383(5) . ?
C3E C13E 1.487(5) . ?
C3D C4D 1.376(5) . ?
C3D C13D 1.485(5) . ?
C4F C6F 1.431(5) . ?
C4F C5F 1.431(4) . ?
C4D C6D 1.434(5) . ?
C4D C5D 1.438(5) . ?
C4E C5E 1.428(5) . ?
C4E C6E 1.444(5) . ?
C4B C5B 1.435(4) . ?
C4A C5A 1.436(5) . ?
C4A C6A 1.436(5) . ?
C6B C11B 1.381(5) . ?
C6B C7B 1.399(5) . ?
C7D C8D 1.385(5) . ?
C7D C12D 1.391(5) . ?
C7B C8B 1.386(5) . ?
C7A C12A 1.394(5) . ?
C7A C8A 1.400(5) . ?
C7E C8E 1.387(5) . ?
C7E C12E 1.406(5) . ?
C8D C9D 1.392(5) . ?
C8B C9B 1.373(6) . ?
C8A C9A 1.386(5) . ?
C7F C8F 1.385(5) . ?
C7F C12F 1.401(5) . ?
C8E C9E 1.385(5) . ?
C9E C10E 1.380(5) . ?
C9D C10D 1.379(6) . ?
C9B C10B 1.382(6) . ?
C9A C10A 1.380(6) . ?
C8F C9F 1.387(5) . ?
C10E C11E 1.378(6) . ?
C10D C11D 1.366(6) . ?
C10B C11B 1.389(5) . ?
C10A C11A 1.384(5) . ?
C9F C10F 1.382(5) . ?
C11A C12A 1.386(5) . ?
C10F C11F 1.373(6) . ?
C11F C12F 1.373(5) . ?
C11E C12E 1.380(5) . ?
C11D C12D 1.386(6) . ?
C13A C18A 1.377(5) . ?
C13A C14A 1.387(5) . ?
C12B C17B 1.372(6) . ?
C12B C13B 1.384(6) . ?
C14A C15A 1.387(6) . ?
C13F C18F 1.383(5) . ?
C13F C14F 1.393(5) . ?
C13E C18E 1.374(5) . ?
C13E C14E 1.392(5) . ?
C13D C18D 1.376(5) . ?
C13D C14D 1.388(6) . ?
C13B C14B 1.401(5) . ?
C15A C16A 1.390(6) . ?
C14F C15F 1.379(5) . ?
C14E C15E 1.389(6) . ?
C14D C15D 1.386(6) . ?
C14B C15B 1.368(7) . ?
C16A C17A 1.378(7) . ?
C16A C19A 1.520(6) . ?
C15F C16F 1.389(6) . ?
C15E C16E 1.380(7) . ?
C15D C16D 1.342(7) . ?
C15B C16B 1.352(7) . ?
C15B C18B 1.510(5) . ?
C17A C18A 1.378(6) . ?
C16F C17F 1.383(6) . ?
C16F C19F 1.503(5) . ?
C16E C17E 1.389(7) . ?
C16E C19E 1.513(6) . ?
C16D C17D 1.390(7) . ?
C16D C19D 1.507(6) . ?
C16B C17B 1.383(5) . ?
C17F C18F 1.373(5) . ?
C17E C18E 1.373(6) . ?
C17D C18D 1.391(6) . ?

loop_
_geom_torsion_atom_site_label_1
_geom_torsion_atom_site_label_2
_geom_torsion_atom_site_label_3
_geom_torsion_atom_site_label_4
_geom_torsion
_geom_torsion_site_symmetry_1
_geom_torsion_site_symmetry_2
_geom_torsion_site_symmetry_3
_geom_torsion_site_symmetry_4
_geom_torsion_publ_flag
C15C C14C C13C C18C -0.6(7) . . . . ?
C15C C14C C13C C3C -177.8(4) . . . . ?
C7C C12C C11C C10C -0.5(6) . . . . ?
C12C C11C C10C C9C -0.9(6) . . . . ?
C11C C10C C9C C8C 0.3(6) . . . . ?
C10C C9C C8C C7C 1.5(5) . . . . ?
C9C C8C C7C C12C -2.8(5) . . . . ?
C9C C8C C7C C1C 177.9(3) . . . . ?
C11C C12C C7C C8C 2.3(5) . . . . ?
C11C C12C C7C C1C -178.4(3) . . . . ?
O1C C5C C4C C3C 179.2(3) . . . . ?
N1C C5C C4C C3C 1.6(5) . . . . ?
O1C C5C C4C C6C 2.1(5) . . . . ?
N1C C5C C4C C6C -175.5(3) . . . . ?
C6C C4C C3C C2C 173.8(3) . . . . ?
C5C C4C C3C C2C -3.1(5) . . . . ?
C6C C4C C3C C13C -7.5(5) . . . . ?
C5C C4C C3C C13C 175.6(3) . . . . ?
C14C C13C C3C C4C -49.4(5) . . . . ?
C18C C13C C3C C4C 133.5(4) . . . . ?
C14C C13C C3C C2C 129.4(4) . . . . ?
C18C C13C C3C C2C -47.8(5) . . . . ?
C4C C3C C2C C1C 0.9(5) . . . . ?
C13C C3C C2C C1C -177.9(3) . . . . ?
C3C C2C C1C N1C 2.9(5) . . . . ?
C3C C2C C1C C7C -178.9(3) . . . . ?
C8C C7C C1C N1C 28.3(5) . . . . ?
C12C C7C C1C N1C -150.9(3) . . . . ?
C8C C7C C1C C2C -149.9(3) . . . . ?
C12C C7C C1C C2C 30.8(5) . . . . ?
C2B C1B N1B C5B 4.3(5) . . . . ?
C6B C1B N1B C5B -175.1(3) . . . . ?
C2A C1A N1A C5A -3.2(5) . . . . ?
C7A C1A N1A C5A 178.5(3) . . . . ?
C14C C13C C18C C17C 0.4(7) . . . . ?
C3C C13C C18C C17C 177.6(4) . . . . ?
C13C C18C C17C C16C 0.2(8) . . . . ?
C18C C17C C16C C15C -0.5(8) . . . . ?
C18C C17C C16C C19C -179.4(5) . . . . ?
C17C C16C C15C C14C 0.2(8) . . . . ?
C19C C16C C15C C14C 179.2(5) . . . . ?
C13C C14C C15C C16C 0.3(8) . . . . ?
C2C C1C N1C C5C -4.6(5) . . . . ?
C7C C1C N1C C5C 177.1(3) . . . . ?
O1C C5C N1C C1C -175.4(3) . . . . ?
C4C C5C N1C C1C 2.4(5) . . . . ?
N1B C1B C2B C3B -4.5(6) . . . . ?
C6B C1B C2B C3B 174.8(3) . . . . ?
N1A C1A C2A C3A 0.9(5) . . . . ?
C7A C1A C2A C3A 179.2(3) . . . . ?
C2F C1F N1F C5F -3.7(5) . . . . ?
C7F C1F N1F C5F 177.8(3) . . . . ?
C2E C1E N1E C5E 3.1(5) . . . . ?
C7E C1E N1E C5E -177.7(3) . . . . ?
C2D C1D N1D C5D -5.4(5) . . . . ?
C7D C1D N1D C5D 174.1(3) . . . . ?
C1B C2B C3B C4B 0.5(6) . . . . ?
C1B C2B C3B C12B -179.0(3) . . . . ?
C1A C2A C3A C4A 0.5(5) . . . . ?
C1A C2A C3A C13A -178.4(3) . . . . ?
N1F C1F C2F C3F 2.2(5) . . . . ?
C7F C1F C2F C3F -179.5(3) . . . . ?
N1E C1E C2E C3E -0.8(6) . . . . ?
C7E C1E C2E C3E -179.8(3) . . . . ?
N1D C1D C2D C3D 5.9(5) . . . . ?
C7D C1D C2D C3D -173.5(3) . . . . ?
C1F C2F C3F C4F 1.0(5) . . . . ?
C1F C2F C3F C13F -177.2(3) . . . . ?
C1E C2E C3E C4E -0.5(6) . . . . ?
C1E C2E C3E C13E 178.9(3) . . . . ?
C1D C2D C3D C4D -2.0(6) . . . . ?
C1D C2D C3D C13D 179.4(3) . . . . ?
C2F C3F C4F C6F 173.1(3) . . . . ?
C13F C3F C4F C6F -8.8(5) . . . . ?
C2F C3F C4F C5F -2.9(5) . . . . ?
C13F C3F C4F C5F 175.3(3) . . . . ?
C2D C3D C4D C6D 177.6(3) . . . . ?
C13D C3D C4D C6D -3.9(6) . . . . ?
C2D C3D C4D C5D -2.7(5) . . . . ?
C13D C3D C4D C5D 175.9(3) . . . . ?
C2E C3E C4E C5E -0.5(6) . . . . ?
C13E C3E C4E C5E -179.9(3) . . . . ?
C2E C3E C4E C6E -174.8(4) . . . . ?
C13E C3E C4E C6E 5.9(6) . . . . ?
C2B C3B C4B C14 -177.2(4) . . . . ?
C12B C3B C4B C14 2.3(6) . . . . ?
C2B C3B C4B C5B 3.7(5) . . . . ?
C12B C3B C4B C5B -176.7(3) . . . . ?
C2A C3A C4A C5A 0.1(5) . . . . ?
C13A C3A C4A C5A 179.0(3) . . . . ?
C2A C3A C4A C6A 175.4(3) . . . . ?
C13A C3A C4A C6A -5.7(5) . . . . ?
C1F N1F C5F O1F -176.8(3) . . . . ?
C1F N1F C5F C4F 1.9(5) . . . . ?
C3F C4F C5F O1F -179.9(3) . . . . ?
C6F C4F C5F O1F 3.9(5) . . . . ?
C3F C4F C5F N1F 1.5(5) . . . . ?
C6F C4F C5F N1F -174.7(3) . . . . ?
C1E N1E C5E O1E 175.7(3) . . . . ?
C1E N1E C5E C4E -3.9(5) . . . . ?
C3E C4E C5E O1E -177.1(4) . . . . ?
C6E C4E C5E O1E -2.5(6) . . . . ?
C3E C4E C5E N1E 2.5(5) . . . . ?
C6E C4E C5E N1E 177.1(3) . . . . ?
C1D N1D C5D O1D -178.0(3) . . . . ?
C1D N1D C5D C4D 0.8(5) . . . . ?
C3D C4D C5D O1D -178.0(3) . . . . ?
C6D C4D C5D O1D 1.8(5) . . . . ?
C3D C4D C5D N1D 3.2(5) . . . . ?
C6D C4D C5D N1D -177.0(3) . . . . ?
C1B N1B C5B O1B 178.4(3) . . . . ?
C1B N1B C5B C4B -0.1(5) . . . . ?
C3B C4B C5B O1B 177.6(4) . . . . ?
C14 C4B C5B O1B -1.6(6) . . . . ?
C3B C4B C5B N1B -3.9(5) . . . . ?
C14 C4B C5B N1B 176.9(3) . . . . ?
C1A N1A C5A O1A -176.0(3) . . . . ?
C1A N1A C5A C4A 3.6(5) . . . . ?
C3A C4A C5A O1A 177.6(3) . . . . ?
C6A C4A C5A O1A 2.1(5) . . . . ?
C3A C4A C5A N1A -2.0(5) . . . . ?
C6A C4A C5A N1A -177.6(3) . . . . ?
N1B C1B C6B C11B -30.6(5) . . . . ?
C2B C1B C6B C11B 150.0(4) . . . . ?
N1B C1B C6B C7B 146.8(4) . . . . ?
C2B C1B C6B C7B -32.6(6) . . . . ?
N1D C1D C7D C8D 30.1(5) . . . . ?
C2D C1D C7D C8D -150.5(4) . . . . ?
N1D C1D C7D C12D -146.6(4) . . . . ?
C2D C1D C7D C12D 32.8(5) . . . . ?
C11B C6B C7B C8B -1.9(6) . . . . ?
C1B C6B C7B C8B -179.4(4) . . . . ?
C2A C1A C7A C12A -152.8(3) . . . . ?
N1A C1A C7A C12A 25.5(5) . . . . ?
C2A C1A C7A C8A 27.3(5) . . . . ?
N1A C1A C7A C8A -154.3(3) . . . . ?
C2E C1E C7E C8E 153.0(4) . . . . ?
N1E C1E C7E C8E -26.1(5) . . . . ?
C2E C1E C7E C12E -27.4(6) . . . . ?
N1E C1E C7E C12E 153.5(3) . . . . ?
C12D C7D C8D C9D -2.8(5) . . . . ?
C1D C7D C8D C9D -179.4(3) . . . . ?
C6B C7B C8B C9B 0.3(7) . . . . ?
C12A C7A C8A C9A 3.4(6) . . . . ?
C1A C7A C8A C9A -176.7(3) . . . . ?
C2F C1F C7F C8F -150.4(4) . . . . ?
N1F C1F C7F C8F 28.0(5) . . . . ?
C2F C1F C7F C12F 30.8(5) . . . . ?
N1F C1F C7F C12F -150.9(3) . . . . ?
C12E C7E C8E C9E 2.2(6) . . . . ?
C1E C7E C8E C9E -178.2(3) . . . . ?
C7E C8E C9E C10E -0.2(6) . . . . ?
C7D C8D C9D C10D 1.4(5) . . . . ?
C7B C8B C9B C10B 1.0(7) . . . . ?
C7A C8A C9A C10A -1.2(6) . . . . ?
C12F C7F C8F C9F -3.2(5) . . . . ?
C1F C7F C8F C9F 177.9(3) . . . . ?
C8E C9E C10E C11E -1.6(7) . . . . ?
C8D C9D C10D C11D 0.0(6) . . . . ?
C8B C9B C10B C11B -0.6(6) . . . . ?
C8A C9A C10A C11A -2.0(6) . . . . ?
C7F C8F C9F C10F 1.2(6) . . . . ?
C9A C10A C11A C12A 2.8(6) . . . . ?
C8F C9F C10F C11F 0.9(6) . . . . ?
C10A C11A C12A C7A -0.6(6) . . . . ?
C8A C7A C12A C11A -2.6(5) . . . . ?
C1A C7A C12A C11A 177.6(3) . . . . ?
C9F C10F C11F C12F -0.8(6) . . . . ?
C9E C10E C11E C12E 1.4(7) . . . . ?
C9D C10D C11D C12D 0.2(7) . . . . ?
C7B C6B C11B C10B 2.2(6) . . . . ?
C1B C6B C11B C10B 179.6(3) . . . . ?
C9B C10B C11B C6B -1.0(6) . . . . ?
C4A C3A C13A C18A -52.5(6) . . . . ?
C2A C3A C13A C18A 126.4(4) . . . . ?
C4A C3A C13A C14A 129.2(4) . . . . ?
C2A C3A C13A C14A -51.9(5) . . . . ?
C10F C11F C12F C7F -1.3(6) . . . . ?
C8F C7F C12F C11F 3.3(6) . . . . ?
C1F C7F C12F C11F -177.8(3) . . . . ?
C10E C11E C12E C7E 0.5(7) . . . . ?
C8E C7E C12E C11E -2.3(6) . . . . ?
C1E C7E C12E C11E 178.1(4) . . . . ?
C10D C11D C12D C7D -1.6(7) . . . . ?
C8D C7D C12D C11D 2.9(6) . . . . ?
C1D C7D C12D C11D 179.6(4) . . . . ?
C4B C3B C12B C17B -55.9(5) . . . . ?
C2B C3B C12B C17B 123.7(4) . . . . ?
C4B C3B C12B C13B 124.3(4) . . . . ?
C2B C3B C12B C13B -56.2(5) . . . . ?
C18A C13A C14A C15A 1.3(7) . . . . ?
C3A C13A C14A C15A 179.7(4) . . . . ?
C4F C3F C13F C18F -50.0(5) . . . . ?
C2F C3F C13F C18F 128.2(4) . . . . ?
C4F C3F C13F C14F 133.4(4) . . . . ?
C2F C3F C13F C14F -48.4(5) . . . . ?
C4E C3E C13E C18E 53.8(6) . . . . ?
C2E C3E C13E C18E -125.6(4) . . . . ?
C4E C3E C13E C14E -127.8(4) . . . . ?
C2E C3E C13E C14E 52.8(6) . . . . ?
C4D C3D C13D C18D -122.8(4) . . . . ?
C2D C3D C13D C18D 55.8(5) . . . . ?
C4D C3D C13D C14D 57.1(5) . . . . ?
C2D C3D C13D C14D -124.3(4) . . . . ?
C17B C12B C13B C14B -0.6(6) . . . . ?
C3B C12B C13B C14B 179.3(4) . . . . ?
C13A C14A C15A C16A -2.3(8) . . . . ?
C18F C13F C14F C15F -0.1(6) . . . . ?
C3F C13F C14F C15F 176.5(4) . . . . ?
C18E C13E C14E C15E -1.6(7) . . . . ?
C3E C13E C14E C15E 179.9(4) . . . . ?
C18D C13D C14D C15D -2.5(6) . . . . ?
C3D C13D C14D C15D 177.6(4) . . . . ?
C12B C13B C14B C15B -0.8(7) . . . . ?
C14A C15A C16A C17A 1.2(8) . . . . ?
C14A C15A C16A C19A -179.6(5) . . . . ?
C13F C14F C15F C16F -0.2(7) . . . . ?
C13E C14E C15E C16E 2.2(8) . . . . ?
C13D C14D C15D C16D 1.6(7) . . . . ?
C13B C14B C15B C16B 1.2(7) . . . . ?
C13B C14B C15B C18B -178.7(4) . . . . ?
C15A C16A C17A C18A 1.0(8) . . . . ?
C19A C16A C17A C18A -178.3(5) . . . . ?
C14F C15F C16F C17F 0.6(8) . . . . ?
C14F C15F C16F C19F -178.1(5) . . . . ?
C14E C15E C16E C17E -1.3(8) . . . . ?
C14E C15E C16E C19E 179.0(5) . . . . ?
C14D C15D C16D C17D 0.9(8) . . . . ?
C14D C15D C16D C19D -179.7(4) . . . . ?
C14B C15B C16B C17B -0.3(7) . . . . ?
C18B C15B C16B C17B 179.7(4) . . . . ?
C14A C13A C18A C17A 0.8(7) . . . . ?
C3A C13A C18A C17A -177.5(4) . . . . ?
C16A C17A C18A C13A -2.0(8) . . . . ?
C15F C16F C17F C18F -0.5(8) . . . . ?
C19F C16F C17F C18F 178.1(5) . . . . ?
C15E C16E C17E C18E 0.0(8) . . . . ?
C19E C16E C17E C18E 179.7(5) . . . . ?
C15D C16D C17D C18D -2.2(8) . . . . ?
C19D C16D C17D C18D 178.3(4) . . . . ?
C13B C12B C17B C16B 1.5(6) . . . . ?
C3B C12B C17B C16B -178.3(4) . . . . ?
C15B C16B C17B C12B -1.1(7) . . . . ?
C16F C17F C18F C13F 0.1(7) . . . . ?
C14F C13F C18F C17F 0.2(6) . . . . ?
C3F C13F C18F C17F -176.5(4) . . . . ?
C16E C17E C18E C13E 0.5(8) . . . . ?
C14E C13E C18E C17E 0.3(7) . . . . ?
C3E C13E C18E C17E 178.8(4) . . . . ?
C14D C13D C18D C17D 1.1(7) . . . . ?
C3D C13D C18D C17D -179.0(4) . . . . ?
C16D C17D C18D C13D 1.2(7) . . . . ?
